data_7107565
loop_
_publ_author_name
'Joseph M. Zadrozny'
'Junjie Liu'
'Nicholas A. Piro'
'Christopher J. Chang'
'Stephen Hill'
'Jeffrey R. Long'

_publ_section_title
;
 Slow Magnetic Relaxation in a Pseudotetrahedral Cobalt(II) Complex with
 Easy-Plane Anisotropy
;
_journal_name_full Chem.Commun.
_journal_page_first 3927
_journal_paper_doi 10.1039/c2cc16430b
_journal_volume 48
_journal_year 2012
_chemical_formula_moiety 'C20 H45 Cl Co N9, C F3 O3 S'
_chemical_formula_sum 'C21 H45 Cl Co F3 N9 O3 S'
_chemical_formula_weight 655.11
_chemical_name_common '[(3G)CoCl](CF3SO3)'
_chemical_name_systematic
;
?
;
_space_group_IT_number 2
_symmetry_cell_setting triclinic
_symmetry_space_group_name_Hall '-P 1'
_symmetry_space_group_name_H-M 'P -1'
_atom_sites_solution_hydrogens geom
_atom_sites_solution_primary direct
_atom_sites_solution_secondary difmap
_audit_creation_method SHELXL-97
_cell_angle_alpha 82.2440(10)
_cell_angle_beta 87.1460(10)
_cell_angle_gamma 72.3580(10)
_cell_formula_units_Z 2
_cell_length_a 8.5546(3)
_cell_length_b 13.5341(4)
_cell_length_c 13.9935(5)
_cell_measurement_reflns_used 9997
_cell_measurement_temperature 100(2)
_cell_measurement_theta_max 28.90
_cell_measurement_theta_min 2.50
_cell_volume 1529.76(9)
_computing_cell_refinement 'Bruker APEX2 v. 2009.1'
_computing_data_collection 'Bruker APEX2 v. 2009.1'
_computing_data_reduction 'Bruker APEX2 v. 2009.1'
_computing_molecular_graphics DIAMOND
_computing_publication_material CIFTAB
_computing_structure_refinement 'SHELXL-97 (Sheldrick, 2008)'
_computing_structure_solution 'SHELXS-97 (Sheldrick, 2008)'
_diffrn_ambient_temperature 100(2)
_diffrn_detector_area_resol_mean 8.366
_diffrn_measured_fraction_theta_full 0.995
_diffrn_measured_fraction_theta_max 0.796
_diffrn_measurement_device_type 'Bruker APEX-II CCD'
_diffrn_measurement_method '\f and \w scans'
_diffrn_radiation_monochromator 'QUAZAR multilayer mirrors'
_diffrn_radiation_source 'microfocus sealed tube'
_diffrn_radiation_type MoK\a
_diffrn_radiation_wavelength 0.71073
_diffrn_reflns_av_R_equivalents 0.0287
_diffrn_reflns_av_sigmaI/netI 0.0227
_diffrn_reflns_limit_h_max 11
_diffrn_reflns_limit_h_min -10
_diffrn_reflns_limit_k_max 18
_diffrn_reflns_limit_k_min -17
_diffrn_reflns_limit_l_max 18
_diffrn_reflns_limit_l_min -17
_diffrn_reflns_number 30253
_diffrn_reflns_theta_full 25.00
_diffrn_reflns_theta_max 29.14
_diffrn_reflns_theta_min 1.59
_exptl_absorpt_coefficient_mu 0.774
_exptl_absorpt_correction_T_max 0.7458
_exptl_absorpt_correction_T_min 0.6782
_exptl_absorpt_correction_type multi-scan
_exptl_absorpt_process_details SADABS
_exptl_crystal_colour blue
_exptl_crystal_density_diffrn 1.422
_exptl_crystal_density_method 'not measured'
_exptl_crystal_description block
_exptl_crystal_F_000 690
_exptl_crystal_size_max 0.32
_exptl_crystal_size_mid 0.19
_exptl_crystal_size_min 0.10
_refine_diff_density_max 0.470
_refine_diff_density_min -0.378
_refine_diff_density_rms 0.059
_refine_ls_extinction_method none
_refine_ls_goodness_of_fit_ref 1.026
_refine_ls_hydrogen_treatment constr
_refine_ls_matrix_type full
_refine_ls_number_parameters 354
_refine_ls_number_reflns 6563
_refine_ls_number_restraints 0
_refine_ls_restrained_S_all 1.026
_refine_ls_R_factor_all 0.0345
_refine_ls_R_factor_gt 0.0310
_refine_ls_shift/su_max 0.001
_refine_ls_shift/su_mean 0.000
_refine_ls_structure_factor_coef Fsqd
_refine_ls_weighting_details 'calc w=1/[\s^2^(Fo^2^)+(0.0396P)^2^+1.4083P] where P=(Fo^2^+2Fc^2^)/3'
_refine_ls_weighting_scheme calc
_refine_ls_wR_factor_gt 0.0816
_refine_ls_wR_factor_ref 0.0840
_reflns_number_gt 5980
_reflns_number_total 6563
_reflns_threshold_expression >2sigma(I)
_cod_data_source_file c2cc16430b.txt
_cod_data_source_block shelxl
_cod_original_sg_symbol_H-M P-1
_cod_database_code 7107565

loop_
_symmetry_equiv_pos_as_xyz
'x, y, z'
'-x, -y, -z'

loop_
_atom_site_label
_atom_site_type_symbol
_atom_site_fract_x
_atom_site_fract_y
_atom_site_fract_z
_atom_site_U_iso_or_equiv
_atom_site_adp_type
_atom_site_occupancy
_atom_site_symmetry_multiplicity
_atom_site_calc_flag
_atom_site_refinement_flags
Co1 Co 0.50676(3) 0.779305(16) 0.306528(15) 0.01251(7) Uani 1 1 d .
Cl1 Cl 0.70113(5) 0.73686(3) 0.42141(3) 0.02098(10) Uani 1 1 d .
S3 S 0.77735(6) 0.25952(4) 0.16980(3) 0.02517(11) Uani 1 1 d .
F1 F 0.56059(14) 0.43914(9) 0.10811(8) 0.0297(3) Uani 1 1 d .
F2 F 0.66420(18) 0.34360(9) -0.00305(8) 0.0373(3) Uani 1 1 d .
F3 F 0.80598(16) 0.42537(9) 0.05830(9) 0.0347(3) Uani 1 1 d .
O1 O 0.6469(2) 0.21260(14) 0.17897(16) 0.0566(5) Uani 1 1 d .
O2 O 0.9261(2) 0.20045(12) 0.12586(12) 0.0415(4) Uani 1 1 d .
O3 O 0.8018(2) 0.30697(13) 0.25156(11) 0.0436(4) Uani 1 1 d .
N1 N 0.53934(17) 0.77979(10) 0.16152(10) 0.0137(3) Uani 1 1 d .
N2 N 0.35313(17) 0.92412(11) 0.29779(10) 0.0145(3) Uani 1 1 d .
N3 N 0.33222(17) 0.70652(11) 0.31422(10) 0.0143(3) Uani 1 1 d .
N4 N 0.67404(19) 0.75918(11) 0.01032(10) 0.0176(3) Uani 1 1 d .
N5 N 0.77055(17) 0.63893(11) 0.14330(10) 0.0147(3) Uani 1 1 d .
N6 N 0.2435(2) 1.09304(11) 0.34392(11) 0.0198(3) Uani 1 1 d .
N7 N 0.52384(19) 1.02259(11) 0.32175(11) 0.0186(3) Uani 1 1 d .
N8 N 0.23863(18) 0.55876(11) 0.35183(11) 0.0174(3) Uani 1 1 d .
N9 N 0.29281(18) 0.64536(11) 0.47354(10) 0.0173(3) Uani 1 1 d .
C1 C 0.0849(2) 0.88705(14) 0.10758(13) 0.0198(4) Uani 1 1 d .
H1A H 0.0755 0.9582 0.0771 0.030 Uiso 1 1 calc R
H1B H -0.0157 0.8869 0.1442 0.030 Uiso 1 1 calc R
H1C H 0.1010 0.8404 0.0577 0.030 Uiso 1 1 calc R
C2 C 0.2318(2) 0.84903(13) 0.17597(12) 0.0146(3) Uani 1 1 d .
C3 C 0.3865(2) 0.84892(13) 0.11441(12) 0.0149(3) Uani 1 1 d .
H3A H 0.3762 0.8257 0.0515 0.018 Uiso 1 1 calc R
H3B H 0.3940 0.9211 0.1018 0.018 Uiso 1 1 calc R
C4 C 0.6575(2) 0.72900(12) 0.10631(12) 0.0136(3) Uani 1 1 d .
C5 C 0.7289(2) 0.68423(14) -0.05937(13) 0.0211(4) Uani 1 1 d .
H5A H 0.7430 0.6134 -0.0266 0.032 Uiso 1 1 calc R
H5B H 0.8337 0.6888 -0.0881 0.032 Uiso 1 1 calc R
H5C H 0.6469 0.7002 -0.1101 0.032 Uiso 1 1 calc R
C6 C 0.6485(2) 0.86796(14) -0.02938(14) 0.0234(4) Uani 1 1 d .
H6A H 0.6119 0.9125 0.0221 0.035 Uiso 1 1 calc R
H6B H 0.5649 0.8880 -0.0796 0.035 Uiso 1 1 calc R
H6C H 0.7517 0.8766 -0.0573 0.035 Uiso 1 1 calc R
C7 C 0.9427(2) 0.61649(14) 0.11633(14) 0.0212(4) Uani 1 1 d .
H7A H 0.9540 0.6613 0.0569 0.032 Uiso 1 1 calc R
H7B H 0.9869 0.5430 0.1058 0.032 Uiso 1 1 calc R
H7C H 1.0035 0.6301 0.1681 0.032 Uiso 1 1 calc R
C8 C 0.7375(2) 0.57753(13) 0.23122(12) 0.0167(3) Uani 1 1 d .
H8A H 0.6191 0.5974 0.2440 0.025 Uiso 1 1 calc R
H8B H 0.7936 0.5907 0.2853 0.025 Uiso 1 1 calc R
H8C H 0.7776 0.5031 0.2235 0.025 Uiso 1 1 calc R
C9 C 0.2004(2) 0.92723(13) 0.25146(12) 0.0163(3) Uani 1 1 d .
H9A H 0.1484 0.9988 0.2193 0.020 Uiso 1 1 calc R
H9B H 0.1233 0.9103 0.3015 0.020 Uiso 1 1 calc R
C10 C 0.3718(2) 1.01112(13) 0.32078(12) 0.0161(3) Uani 1 1 d .
C11 C 0.1008(2) 1.07737(15) 0.39684(14) 0.0248(4) Uani 1 1 d .
H11A H 0.1138 1.0024 0.4105 0.037 Uiso 1 1 calc R
H11B H 0.0023 1.1118 0.3581 0.037 Uiso 1 1 calc R
H11C H 0.0899 1.1074 0.4577 0.037 Uiso 1 1 calc R
C12 C 0.2402(3) 1.20207(14) 0.31819(14) 0.0265(4) Uani 1 1 d .
H12A H 0.3408 1.2048 0.2828 0.040 Uiso 1 1 calc R
H12B H 0.2325 1.2353 0.3770 0.040 Uiso 1 1 calc R
H12C H 0.1449 1.2392 0.2776 0.040 Uiso 1 1 calc R
C13 C 0.5731(3) 1.07621(15) 0.39330(14) 0.0251(4) Uani 1 1 d .
H13A H 0.4772 1.1092 0.4318 0.038 Uiso 1 1 calc R
H13B H 0.6193 1.1299 0.3605 0.038 Uiso 1 1 calc R
H13C H 0.6558 1.0256 0.4357 0.038 Uiso 1 1 calc R
C14 C 0.6571(2) 0.97051(14) 0.26011(14) 0.0218(4) Uani 1 1 d .
H14A H 0.6147 0.9361 0.2145 0.033 Uiso 1 1 calc R
H14B H 0.7419 0.9182 0.2999 0.033 Uiso 1 1 calc R
H14C H 0.7045 1.0222 0.2244 0.033 Uiso 1 1 calc R
C15 C 0.2408(2) 0.73658(13) 0.22252(12) 0.0157(3) Uani 1 1 d .
H15A H 0.1281 0.7320 0.2348 0.019 Uiso 1 1 calc R
H15B H 0.2949 0.6866 0.1767 0.019 Uiso 1 1 calc R
C16 C 0.2907(2) 0.63739(13) 0.37838(12) 0.0148(3) Uani 1 1 d .
C17 C 0.3228(2) 0.49822(14) 0.27561(13) 0.0192(4) Uani 1 1 d .
H17A H 0.4062 0.5287 0.2452 0.029 Uiso 1 1 calc R
H17B H 0.2432 0.4994 0.2271 0.029 Uiso 1 1 calc R
H17C H 0.3757 0.4259 0.3033 0.029 Uiso 1 1 calc R
C18 C 0.1117(2) 0.52142(15) 0.40356(14) 0.0242(4) Uani 1 1 d .
H18A H 0.0623 0.5666 0.4530 0.036 Uiso 1 1 calc R
H18B H 0.1602 0.4497 0.4343 0.036 Uiso 1 1 calc R
H18C H 0.0271 0.5228 0.3582 0.036 Uiso 1 1 calc R
C19 C 0.2895(3) 0.74367(15) 0.50684(13) 0.0245(4) Uani 1 1 d .
H19A H 0.2350 0.7486 0.5701 0.037 Uiso 0.50 1 calc PR
H19B H 0.2292 0.8023 0.4606 0.037 Uiso 0.50 1 calc PR
H19C H 0.4020 0.7461 0.5122 0.037 Uiso 0.50 1 calc PR
H19D H 0.3425 0.7827 0.4585 0.037 Uiso 0.50 1 calc PR
H19E H 0.3483 0.7290 0.5679 0.037 Uiso 0.50 1 calc PR
H19F H 0.1755 0.7852 0.5164 0.037 Uiso 0.50 1 calc PR
C20 C 0.3183(2) 0.55694(15) 0.54972(13) 0.0219(4) Uani 1 1 d .
H20A H 0.3034 0.5826 0.6128 0.033 Uiso 0.50 1 calc PR
H20B H 0.4299 0.5097 0.5445 0.033 Uiso 0.50 1 calc PR
H20C H 0.2389 0.5193 0.5429 0.033 Uiso 0.50 1 calc PR
H20D H 0.3447 0.4918 0.5207 0.033 Uiso 0.50 1 calc PR
H20E H 0.2182 0.5647 0.5890 0.033 Uiso 0.50 1 calc PR
H20F H 0.4092 0.5551 0.5906 0.033 Uiso 0.50 1 calc PR
C21 C 0.6978(2) 0.37209(14) 0.07902(13) 0.0195(4) Uani 1 1 d .

loop_
_atom_site_aniso_label
_atom_site_aniso_U_11
_atom_site_aniso_U_22
_atom_site_aniso_U_33
_atom_site_aniso_U_23
_atom_site_aniso_U_13
_atom_site_aniso_U_12
Co1 0.01498(12) 0.01056(11) 0.01055(11) -0.00032(8) 0.00014(8) -0.00216(8)
Cl1 0.0246(2) 0.0188(2) 0.0168(2) -0.00284(15) -0.00653(16) -0.00141(16)
S3 0.0324(3) 0.0188(2) 0.0225(2) 0.00348(18) -0.00392(19) -0.00703(19)
F1 0.0285(6) 0.0268(6) 0.0267(6) -0.0050(5) 0.0030(5) 0.0024(5)
F2 0.0613(9) 0.0277(6) 0.0194(6) -0.0079(5) -0.0101(6) -0.0044(6)
F3 0.0418(7) 0.0272(6) 0.0383(7) -0.0012(5) 0.0148(6) -0.0187(5)
O1 0.0534(11) 0.0423(10) 0.0753(14) 0.0289(9) -0.0122(10) -0.0300(9)
O2 0.0415(9) 0.0309(8) 0.0431(9) -0.0102(7) -0.0090(7) 0.0063(7)
O3 0.0632(11) 0.0380(9) 0.0203(7) -0.0036(6) -0.0093(7) 0.0001(8)
N1 0.0157(7) 0.0117(6) 0.0120(6) 0.0000(5) 0.0002(5) -0.0022(5)
N2 0.0161(7) 0.0124(6) 0.0132(7) -0.0006(5) 0.0010(5) -0.0019(5)
N3 0.0170(7) 0.0144(7) 0.0102(6) 0.0012(5) 0.0011(5) -0.0042(5)
N4 0.0230(8) 0.0129(7) 0.0141(7) 0.0008(5) 0.0051(6) -0.0028(6)
N5 0.0142(7) 0.0138(7) 0.0146(7) 0.0001(5) 0.0015(5) -0.0030(5)
N6 0.0259(8) 0.0126(7) 0.0174(7) -0.0022(6) 0.0030(6) -0.0007(6)
N7 0.0237(8) 0.0152(7) 0.0176(7) -0.0037(6) 0.0019(6) -0.0063(6)
N8 0.0168(7) 0.0180(7) 0.0172(7) 0.0018(6) 0.0028(6) -0.0073(6)
N9 0.0207(7) 0.0158(7) 0.0130(7) 0.0014(5) 0.0030(6) -0.0036(6)
C1 0.0183(9) 0.0224(9) 0.0154(8) 0.0008(7) -0.0021(7) -0.0024(7)
C2 0.0163(8) 0.0137(8) 0.0114(7) 0.0008(6) 0.0000(6) -0.0021(6)
C3 0.0179(8) 0.0124(7) 0.0115(7) 0.0016(6) 0.0001(6) -0.0017(6)
C4 0.0162(8) 0.0110(7) 0.0143(8) -0.0004(6) 0.0006(6) -0.0056(6)
C5 0.0268(10) 0.0210(9) 0.0137(8) -0.0032(7) 0.0034(7) -0.0047(7)
C6 0.0284(10) 0.0160(8) 0.0210(9) 0.0049(7) 0.0077(8) -0.0039(7)
C7 0.0145(8) 0.0217(9) 0.0270(9) -0.0032(7) 0.0014(7) -0.0051(7)
C8 0.0214(9) 0.0123(7) 0.0139(8) 0.0013(6) -0.0006(7) -0.0024(7)
C9 0.0153(8) 0.0149(8) 0.0155(8) -0.0014(6) 0.0011(6) -0.0001(6)
C10 0.0224(9) 0.0127(8) 0.0097(7) 0.0005(6) 0.0009(6) -0.0014(7)
C11 0.0242(10) 0.0234(9) 0.0207(9) -0.0057(7) 0.0045(7) 0.0025(8)
C12 0.0411(12) 0.0122(8) 0.0217(9) -0.0021(7) -0.0023(8) -0.0012(8)
C13 0.0337(11) 0.0246(9) 0.0204(9) -0.0043(7) -0.0017(8) -0.0129(8)
C14 0.0221(9) 0.0194(9) 0.0241(9) -0.0036(7) 0.0048(7) -0.0068(7)
C15 0.0188(8) 0.0171(8) 0.0116(8) 0.0002(6) -0.0007(6) -0.0065(7)
C16 0.0106(8) 0.0147(8) 0.0160(8) 0.0004(6) 0.0019(6) -0.0007(6)
C17 0.0201(9) 0.0175(8) 0.0208(9) -0.0021(7) -0.0023(7) -0.0065(7)
C18 0.0184(9) 0.0284(10) 0.0256(10) 0.0082(8) 0.0005(7) -0.0117(8)
C19 0.0347(11) 0.0231(9) 0.0138(8) -0.0053(7) 0.0068(7) -0.0058(8)
C20 0.0237(9) 0.0236(9) 0.0139(8) 0.0058(7) 0.0013(7) -0.0039(7)
C21 0.0273(10) 0.0172(8) 0.0149(8) -0.0043(6) 0.0041(7) -0.0075(7)

loop_
_atom_type_symbol
_atom_type_description
_atom_type_scat_dispersion_real
_atom_type_scat_dispersion_imag
_atom_type_scat_source
C C 0.0033 0.0016 'International Tables Vol C Tables 4.2.6.8 and 6.1.1.4'
H H 0.0000 0.0000 'International Tables Vol C Tables 4.2.6.8 and 6.1.1.4'
N N 0.0061 0.0033 'International Tables Vol C Tables 4.2.6.8 and 6.1.1.4'
O O 0.0106 0.0060 'International Tables Vol C Tables 4.2.6.8 and 6.1.1.4'
F F 0.0171 0.0103 'International Tables Vol C Tables 4.2.6.8 and 6.1.1.4'
S S 0.1246 0.1234 'International Tables Vol C Tables 4.2.6.8 and 6.1.1.4'
Cl Cl 0.1484 0.1585 'International Tables Vol C Tables 4.2.6.8 and 6.1.1.4'
Co Co 0.3494 0.9721 'International Tables Vol C Tables 4.2.6.8 and 6.1.1.4'

loop_
_geom_angle_atom_site_label_1
_geom_angle_atom_site_label_2
_geom_angle_atom_site_label_3
_geom_angle
N2 Co1 N3 96.14(6)
N2 Co1 N1 94.92(6)
N3 Co1 N1 94.27(6)
N2 Co1 Cl1 115.93(4)
N3 Co1 Cl1 120.50(4)
N1 Co1 Cl1 128.03(4)
O1 S3 O3 115.90(13)
O1 S3 O2 115.35(12)
O3 S3 O2 114.65(11)
O1 S3 C21 102.22(10)
O3 S3 C21 102.76(9)
O2 S3 C21 103.17(9)
C4 N1 C3 117.96(14)
C4 N1 Co1 134.06(12)
C3 N1 Co1 107.81(10)
C10 N2 C9 119.60(14)
C10 N2 Co1 131.12(12)
C9 N2 Co1 109.16(10)
C16 N3 C15 116.65(14)
C16 N3 Co1 134.76(12)
C15 N3 Co1 108.49(10)
C4 N4 C6 122.47(14)
C4 N4 C5 122.44(14)
C6 N4 C5 114.97(14)
C4 N5 C7 121.28(14)
C4 N5 C8 121.30(14)
C7 N5 C8 114.80(14)
C10 N6 C11 121.87(15)
C10 N6 C12 122.77(16)
C11 N6 C12 115.36(15)
C10 N7 C14 122.56(15)
C10 N7 C13 122.62(15)
C14 N7 C13 114.32(15)
C16 N8 C18 123.36(15)
C16 N8 C17 121.00(14)
C18 N8 C17 115.23(15)
C16 N9 C19 120.92(15)
C16 N9 C20 124.21(15)
C19 N9 C20 114.46(14)
C1 C2 C3 107.24(13)
C1 C2 C9 106.84(13)
C3 C2 C9 111.69(14)
C1 C2 C15 107.44(14)
C3 C2 C15 110.79(13)
C9 C2 C15 112.52(13)
N1 C3 C2 112.74(13)
N1 C4 N5 120.43(15)
N1 C4 N4 124.00(15)
N5 C4 N4 115.55(14)
N2 C9 C2 112.02(13)
N2 C10 N7 120.11(15)
N2 C10 N6 123.04(16)
N7 C10 N6 116.85(15)
N3 C15 C2 112.41(13)
N3 C16 N9 119.97(16)
N3 C16 N8 122.17(15)
N9 C16 N8 117.81(15)
F2 C21 F1 107.14(15)
F2 C21 F3 107.29(15)
F1 C21 F3 106.75(14)
F2 C21 S3 111.77(12)
F1 C21 S3 112.32(12)
F3 C21 S3 111.27(13)

loop_
_geom_bond_atom_site_label_1
_geom_bond_atom_site_label_2
_geom_bond_distance
Co1 N2 1.9933(14)
Co1 N3 2.0145(15)
Co1 N1 2.0338(14)
Co1 Cl1 2.2621(5)
S3 O1 1.4346(18)
S3 O3 1.4383(16)
S3 O2 1.4405(17)
S3 C21 1.8258(19)
F1 C21 1.332(2)
F2 C21 1.330(2)
F3 C21 1.335(2)
N1 C4 1.317(2)
N1 C3 1.482(2)
N2 C10 1.318(2)
N2 C9 1.474(2)
N3 C16 1.323(2)
N3 C15 1.480(2)
N4 C4 1.364(2)
N4 C6 1.456(2)
N4 C5 1.461(2)
N5 C4 1.362(2)
N5 C7 1.452(2)
N5 C8 1.455(2)
N6 C10 1.365(2)
N6 C11 1.453(3)
N6 C12 1.463(2)
N7 C10 1.356(2)
N7 C14 1.456(2)
N7 C13 1.459(2)
N8 C16 1.371(2)
N8 C18 1.454(2)
N8 C17 1.459(2)
N9 C16 1.352(2)
N9 C19 1.460(2)
N9 C20 1.462(2)
C1 C2 1.535(2)
C2 C3 1.543(2)
C2 C9 1.552(2)
C2 C15 1.553(2)
